data_9008191
loop_
_publ_author_name
'Waldrop, L.'

_publ_section_title
;
 The crystal structure of triploidite and its relation to the structures
 of other minerals of the triplite-triploidite group
 Refinement with all F_o's, this is the better refinement
;
_journal_name_full 'Zeitschrift fur Kristallographie'
_journal_page_first 1
_journal_page_last 20
_journal_volume 131
_journal_year 1970
_chemical_compound_source 'Branchville, Connecticut, USA'
_chemical_formula_sum 'Fe0.5 H Mn1.5 O5 P'
_chemical_name_mineral Triploidite
_space_group_IT_number 14
_symmetry_space_group_name_Hall '-P 2yab'
_symmetry_space_group_name_H-M 'P 1 21/a 1'
_cell_angle_alpha 90
_cell_angle_beta 108.23
_cell_angle_gamma 90
_cell_formula_units_Z 16
_cell_length_a 12.366
_cell_length_b 13.276
_cell_length_c 9.943
_cell_volume 1550.422
_database_code_amcsd 0010707
_exptl_crystal_density_diffrn 3.810
_cod_original_formula_sum '(Mn1.5 Fe.5) P O5 H'
_cod_database_code 9008191

loop_
_space_group_symop_operation_xyz
x,y,z
1/2+x,1/2-y,z
1/2-x,1/2+y,-z
-x,-y,-z

loop_
_atom_site_label
_atom_site_fract_x
_atom_site_fract_y
_atom_site_fract_z
_atom_site_occupancy
_atom_site_U_iso_or_equiv
_atom_site_type_symbol
_atom_site_attached_hydrogens
Mn1 0.18720 0.47840 0.18820 0.75000 0.00507 Mn 0
Fe1 0.18720 0.47840 0.18820 0.25000 0.00507 Fe 0
Mn2 0.19690 0.99680 0.21020 0.75000 0.01013 Mn 0
Fe2 0.19690 0.99680 0.21020 0.25000 0.01013 Fe 0
Mn3 0.30460 0.75180 0.29580 0.75000 0.00937 Mn 0
Fe3 0.30460 0.75180 0.29580 0.25000 0.00937 Fe 0
Mn4 0.31830 0.26960 0.30860 0.75000 0.00633 Mn 0
Fe4 0.31830 0.26960 0.30860 0.25000 0.00633 Fe 0
Mn5 0.09720 0.07100 0.46600 0.75000 0.00266 Mn 0
Fe5 0.09720 0.07100 0.46600 0.25000 0.00266 Fe 0
Mn6 0.08350 0.57480 0.44470 0.75000 0.00329 Mn 0
Fe6 0.08350 0.57480 0.44470 0.25000 0.00329 Fe 0
Mn7 0.39390 0.67460 0.03430 0.75000 0.00266 Mn 0
Fe7 0.39390 0.67460 0.03430 0.25000 0.00266 Fe 0
Mn8 0.42300 0.17800 0.04480 0.75000 0.00684 Mn 0
Fe8 0.42300 0.17800 0.04480 0.25000 0.00684 Fe 0
P1 0.07820 0.82190 0.37910 1.00000 0.00532 P 0
P2 0.07460 0.32680 0.38240 1.00000 0.00481 P 0
P3 0.42330 0.42240 0.11440 1.00000 0.00431 P 0
P4 0.42420 0.92800 0.12000 1.00000 0.00494 P 0
O1 0.04760 0.41310 0.46590 1.00000 0.00481 O 0
O2 0.05990 0.90540 0.47570 1.00000 0.00722 O 0
O3 0.43000 0.84120 0.01770 1.00000 0.00811 O 0
O4 0.45710 0.33750 0.02790 1.00000 0.00887 O 0
O5 0.02540 0.04720 0.23850 1.00000 0.01026 O 0
O6 0.04500 0.55360 0.22610 1.00000 0.00849 O 0
O7 0.47060 0.70250 0.26390 1.00000 0.00203 O 0
O8 0.46840 0.20140 0.26400 1.00000 0.00747 O 0
O9 0.17180 0.84910 0.31190 1.00000 0.00367 O 0
O10 0.16940 0.35930 0.31950 1.00000 0.00431 O 0
O11 0.32540 0.38400 0.16740 1.00000 0.00798 O 0
O12 0.34020 0.90530 0.20230 1.00000 0.00595 O 0
O13 0.11910 0.72800 0.47400 1.00000 0.00988 O 0
O14 0.11540 0.23330 0.47680 1.00000 0.00861 O 0
O15 0.38780 0.02150 0.02840 1.00000 0.00836 O 0
O16 0.38080 0.51200 0.01830 1.00000 0.00861 O 0
O-H17 0.25650 0.03130 0.43540 1.00000 0.00393 O 1
O-H18 0.20530 0.16120 0.19110 1.00000 0.00773 O 1
O-H19 0.24100 0.72050 0.06930 1.00000 0.00671 O 1
O-H20 0.30240 0.58230 0.31170 1.00000 0.00874 O 1

loop_
_cod_changelog_entry_id
_cod_changelog_entry_author
_cod_changelog_entry_date
_cod_changelog_entry_text
1
;cod-tools version 3.8.0
Id: cif_guess_AMCSD_atom_types 9574 2023-05-10 09:00:05Z saulius
;
2023-05-10T18:51:14+03:00
;Derived atom types and hydrogen counts
from atom names that follow the AMCSD naming convention
(Wat == water, O-H == hydroxyl).
;

loop_
_cod_related_entry_id
_cod_related_entry_database
_cod_related_entry_code
1 AMCSD 0010707
